data_4089502
loop_
_publ_author_name
'Honz\'i\<cek, Jan'
'Vinkl\'arek, Jarom\'ir'
'Erben, Milan'
'Lodinsk\'y, Jakub'
'Dost\'al, Libor'
'Pad\<elkov\'a, Zde\<nka'

_publ_section_title
;
 Toward the Synthesis of Indenyl Molybdenum Compound
 [(\h3-Ind)(\h5-Cp)Mo(CO)2]: Modified Compounds and Structure of a
 Previously Unrecognized Intermediate
;
_journal_issue 12
_journal_name_full Organometallics
_journal_page_first 3502
_journal_paper_doi 10.1021/om400305z
_journal_volume 32
_journal_year 2013
_chemical_formula_moiety 'C24 H18 Cl2 Mo2 O4'
_chemical_formula_sum 'C24 H18 Cl2 Mo2 O4'
_chemical_formula_weight 633.16
_space_group_IT_number 14
_space_group_name_Hall '-P 2ybc'
_space_group_name_H-M_alt 'P 1 21/c 1'
_symmetry_cell_setting monoclinic
_symmetry_space_group_name_Hall '-P 2ybc'
_symmetry_space_group_name_H-M 'P 1 21/c 1'
_atom_sites_solution_hydrogens geom
_atom_sites_solution_primary direct
_atom_sites_solution_secondary difmap
_audit_creation_method SHELXL-97
_cell_angle_alpha 90
_cell_angle_beta 113.636(3)
_cell_angle_gamma 90
_cell_formula_units_Z 2
_cell_length_a 8.0760(3)
_cell_length_b 8.0590(3)
_cell_length_c 19.1911(7)
_cell_measurement_reflns_used 8445
_cell_measurement_temperature 150(1)
_cell_measurement_theta_max 27.4
_cell_measurement_theta_min 1
_cell_volume 1144.26(8)
_computing_cell_refinement 'COLLECT and DENZO'
_computing_data_collection 'COLLECT (Hooft, 1998) and DENZO (Otwinowski & Minor, 1997)'
_computing_data_reduction 'COLLECT and DENZO'
_computing_molecular_graphics 'PLATON (Spek, 2003)'
_computing_publication_material 'SHELXL-97 (Sheldrick, 2008)'
_computing_structure_refinement 'SHELXL-97 (Sheldrick, 1997)'
_computing_structure_solution 'SIR92 (Altomare et al., 1994)'
_diffrn_ambient_temperature 150(1)
_diffrn_detector_area_resol_mean 9.091
_diffrn_measured_fraction_theta_full 0.981
_diffrn_measured_fraction_theta_max 0.981
_diffrn_measurement_device_type 'Bruker Nonius KappaCCD area detector'
_diffrn_measurement_method '\f and \w scans to fill the Ewald sphere'
_diffrn_radiation_monochromator graphite
_diffrn_radiation_source 'fine-focus sealed tube'
_diffrn_radiation_type MoK\a
_diffrn_radiation_wavelength 0.71073
_diffrn_reflns_av_R_equivalents 0.0363
_diffrn_reflns_av_sigmaI/netI 0.0327
_diffrn_reflns_limit_h_max 10
_diffrn_reflns_limit_h_min -9
_diffrn_reflns_limit_k_max 9
_diffrn_reflns_limit_k_min -10
_diffrn_reflns_limit_l_max 22
_diffrn_reflns_limit_l_min -24
_diffrn_reflns_number 8381
_diffrn_reflns_theta_full 27.40
_diffrn_reflns_theta_max 27.40
_diffrn_reflns_theta_min 2.32
_diffrn_standards_number 0
_exptl_absorpt_coefficient_mu 1.359
_exptl_absorpt_correction_T_max 0.953
_exptl_absorpt_correction_T_min 0.740
_exptl_absorpt_correction_type integration
_exptl_absorpt_process_details
;
Gaussian integration (Coppens, 1970)
;
_exptl_crystal_colour 'dark brown'
_exptl_crystal_density_diffrn 1.838
_exptl_crystal_density_method 'not measured'
_exptl_crystal_description plate
_exptl_crystal_F_000 624
_exptl_crystal_size_max 0.33
_exptl_crystal_size_mid 0.18
_exptl_crystal_size_min 0.04
_refine_diff_density_max 0.442
_refine_diff_density_min -0.915
_refine_diff_density_rms 0.105
_refine_ls_extinction_method none
_refine_ls_goodness_of_fit_ref 1.110
_refine_ls_hydrogen_treatment constr
_refine_ls_matrix_type full
_refine_ls_number_parameters 145
_refine_ls_number_reflns 2556
_refine_ls_number_restraints 0
_refine_ls_restrained_S_all 1.110
_refine_ls_R_factor_all 0.0374
_refine_ls_R_factor_gt 0.0274
_refine_ls_shift/su_max 0.000
_refine_ls_shift/su_mean 0.000
_refine_ls_structure_factor_coef Fsqd
_refine_ls_weighting_details 'calc w=1/[\s^2^(Fo^2^)+(0.0242P)^2^+1.1944P] where P=(Fo^2^+2Fc^2^)/3'
_refine_ls_weighting_scheme calc
_refine_ls_wR_factor_gt 0.0580
_refine_ls_wR_factor_ref 0.0636
_reflns_number_gt 2216
_reflns_number_total 2556
_reflns_threshold_expression >2sigma(I)
_cod_data_source_file om400305z_si_002.cif
_cod_data_source_block 5
_cod_original_sg_symbol_H-M 'P 21/c'
_cod_database_code 4089502

loop_
_symmetry_equiv_pos_as_xyz
'x, y, z'
'-x, y+1/2, -z+1/2'
'-x, -y, -z'
'x, -y-1/2, z-1/2'

loop_
_atom_site_label
_atom_site_type_symbol
_atom_site_fract_x
_atom_site_fract_y
_atom_site_fract_z
_atom_site_U_iso_or_equiv
_atom_site_adp_type
_atom_site_occupancy
_atom_site_symmetry_multiplicity
_atom_site_calc_flag
_atom_site_refinement_flags
Mo1 Mo 0.12773(3) 0.01835(3) 0.112273(12) 0.01367(8) Uani 1 1 d .
Cl1 Cl 0.13820(9) -0.13803(8) -0.00049(3) 0.01698(14) Uani 1 1 d .
C10 C 0.3373(5) 0.0720(4) 0.30118(16) 0.0315(7) Uani 1 1 d .
H10A H 0.3519 -0.0462 0.3062 0.038 Uiso 1 1 d R
H10B H 0.2285 0.1035 0.3067 0.038 Uiso 1 1 d R
H10C H 0.4390 0.1252 0.3399 0.038 Uiso 1 1 d R
C2 C 0.4265(4) 0.0587(4) 0.18463(16) 0.0208(6) Uani 1 1 d .
H2 H 0.4963 -0.0373 0.1976 0.025 Uiso 1 1 d R
O2 O 0.1828(4) -0.3303(3) 0.18599(14) 0.0435(7) Uani 1 1 d .
C4 C 0.4742(4) 0.1614(4) 0.06483(17) 0.0249(6) Uani 1 1 d .
H4 H 0.5575 0.0808 0.0658 0.030 Uiso 1 1 d R
C1 C 0.3258(4) 0.1243(3) 0.22438(15) 0.0219(6) Uani 1 1 d .
C12 C 0.1639(4) -0.2027(4) 0.15726(16) 0.0253(6) Uani 1 1 d .
O1 O -0.1518(3) -0.0305(3) 0.18289(15) 0.0429(6) Uani 1 1 d .
C8 C 0.2739(4) 0.2895(3) 0.11794(15) 0.0185(6) Uani 1 1 d .
C3 C 0.4034(4) 0.1659(3) 0.12101(15) 0.0195(6) Uani 1 1 d .
C11 C -0.0510(4) -0.0096(4) 0.15495(16) 0.0256(6) Uani 1 1 d .
C7 C 0.2188(4) 0.4083(3) 0.05917(16) 0.0219(6) Uani 1 1 d .
H7 H 0.1347 0.4895 0.0566 0.026 Uiso 1 1 d R
C5 C 0.4179(4) 0.2800(4) 0.00880(17) 0.0278(7) Uani 1 1 d .
H5 H 0.4639 0.2792 -0.0285 0.033 Uiso 1 1 d R
C9 C 0.2196(4) 0.2581(3) 0.18004(15) 0.0199(6) Uani 1 1 d .
H9 H 0.1309 0.3153 0.1896 0.024 Uiso 1 1 d R
C6 C 0.2914(4) 0.4025(4) 0.00631(17) 0.0270(7) Uani 1 1 d .
H6 H 0.2564 0.4812 -0.0323 0.032 Uiso 1 1 d R

loop_
_atom_site_aniso_label
_atom_site_aniso_U_11
_atom_site_aniso_U_22
_atom_site_aniso_U_33
_atom_site_aniso_U_23
_atom_site_aniso_U_13
_atom_site_aniso_U_12
Mo1 0.01625(13) 0.01322(13) 0.01044(12) 0.00046(8) 0.00419(8) 0.00114(8)
Cl1 0.0177(3) 0.0176(3) 0.0137(3) -0.0013(2) 0.0042(2) 0.0040(2)
C10 0.0406(19) 0.0361(17) 0.0120(14) 0.0027(12) 0.0046(13) 0.0101(14)
C2 0.0172(14) 0.0201(14) 0.0188(14) -0.0010(10) 0.0006(11) 0.0016(11)
O2 0.0768(19) 0.0200(12) 0.0341(13) 0.0109(10) 0.0225(13) 0.0069(11)
C4 0.0197(15) 0.0265(16) 0.0279(16) -0.0036(12) 0.0090(12) -0.0045(11)
C1 0.0246(15) 0.0222(14) 0.0128(13) -0.0044(10) 0.0012(11) -0.0003(11)
C12 0.0366(18) 0.0223(15) 0.0166(14) -0.0010(11) 0.0104(13) 0.0015(12)
O1 0.0372(14) 0.0634(18) 0.0377(14) 0.0144(12) 0.0249(12) 0.0047(12)
C8 0.0179(14) 0.0151(13) 0.0186(13) -0.0038(10) 0.0032(11) -0.0027(10)
C3 0.0163(14) 0.0193(14) 0.0183(13) -0.0026(10) 0.0022(11) -0.0030(10)
C11 0.0260(16) 0.0308(16) 0.0177(14) 0.0052(11) 0.0063(12) 0.0024(12)
C7 0.0229(15) 0.0156(14) 0.0215(15) -0.0007(10) 0.0031(12) -0.0034(10)
C5 0.0283(17) 0.0330(17) 0.0233(15) -0.0010(12) 0.0116(13) -0.0084(13)
C9 0.0224(15) 0.0165(13) 0.0161(13) -0.0045(10) 0.0027(11) 0.0008(10)
C6 0.0295(17) 0.0216(15) 0.0252(16) 0.0046(11) 0.0061(13) -0.0067(12)

loop_
_atom_type_symbol
_atom_type_description
_atom_type_scat_dispersion_real
_atom_type_scat_dispersion_imag
_atom_type_scat_source
C C 0.0033 0.0016 'International Tables Vol C Tables 4.2.6.8 and 6.1.1.4'
H H 0.0000 0.0000 'International Tables Vol C Tables 4.2.6.8 and 6.1.1.4'
O O 0.0106 0.0060 'International Tables Vol C Tables 4.2.6.8 and 6.1.1.4'
Cl Cl 0.1484 0.1585 'International Tables Vol C Tables 4.2.6.8 and 6.1.1.4'
Mo Mo -1.6832 0.6857 'International Tables Vol C Tables 4.2.6.8 and 6.1.1.4'

loop_
_exptl_crystal_face_index_h
_exptl_crystal_face_index_k
_exptl_crystal_face_index_l
_exptl_crystal_face_perp_dist
-1 0 0 0.088
1 0 0 0.080
0 1 0 0.163
0 -1 0 0.166
0 0 -1 0.013
0 0 1 0.022

loop_
_geom_angle_atom_site_label_1
_geom_angle_atom_site_label_2
_geom_angle_atom_site_label_3
_geom_angle
_geom_angle_site_symmetry_3
C11 Mo1 C12 73.21(13) .
C11 Mo1 C1 90.25(12) .
C12 Mo1 C1 90.02(11) .
C11 Mo1 C2 123.13(12) .
C12 Mo1 C2 85.78(12) .
C1 Mo1 C2 36.45(11) .
C11 Mo1 C9 89.13(12) .
C12 Mo1 C9 124.39(11) .
C1 Mo1 C9 36.55(10) .
C2 Mo1 C9 60.50(10) .
C11 Mo1 C8 120.62(11) .
C12 Mo1 C8 143.73(11) .
C1 Mo1 C8 58.81(10) .
C2 Mo1 C8 58.27(10) .
C9 Mo1 C8 35.25(10) .
C11 Mo1 C3 146.26(11) .
C12 Mo1 C3 116.03(12) .
C1 Mo1 C3 58.75(10) .
C2 Mo1 C3 35.17(10) .
C9 Mo1 C3 58.34(10) .
C8 Mo1 C3 33.65(9) .
C11 Mo1 Cl1 126.06(9) .
C12 Mo1 Cl1 82.72(8) .
C1 Mo1 Cl1 138.06(8) .
C2 Mo1 Cl1 101.65(8) .
C9 Mo1 Cl1 142.51(8) .
C8 Mo1 Cl1 107.40(7) .
C3 Mo1 Cl1 87.69(7) .
C11 Mo1 Cl1 83.12(9) 3
C12 Mo1 Cl1 130.30(9) 3
C1 Mo1 Cl1 133.90(7) 3
C2 Mo1 Cl1 142.42(8) 3
C9 Mo1 Cl1 97.56(7) 3
C8 Mo1 Cl1 85.89(7) 3
C3 Mo1 Cl1 107.97(7) 3
Cl1 Mo1 Cl1 76.94(2) 3
Mo1 Cl1 Mo1 103.06(2) 3
C1 C10 H10A 109.5 .
C1 C10 H10B 109.6 .
H10A C10 H10B 109.5 .
C1 C10 H10C 109.4 .
H10A C10 H10C 109.5 .
H10B C10 H10C 109.5 .
C1 C2 C3 108.9(2) .
C1 C2 Mo1 71.65(16) .
C3 C2 Mo1 79.82(16) .
C1 C2 H2 125.5 .
C3 C2 H2 125.6 .
Mo1 C2 H2 115.1 .
C5 C4 C3 118.2(3) .
C5 C4 H4 120.8 .
C3 C4 H4 120.9 .
C2 C1 C9 107.3(2) .
C2 C1 C10 126.8(3) .
C9 C1 C10 125.7(3) .
C2 C1 Mo1 71.89(15) .
C9 C1 Mo1 72.09(15) .
C10 C1 Mo1 124.6(2) .
O2 C12 Mo1 177.1(3) .
C7 C8 C3 119.9(3) .
C7 C8 C9 132.5(3) .
C3 C8 C9 107.6(2) .
C7 C8 Mo1 125.13(19) .
C3 C8 Mo1 73.34(15) .
C9 C8 Mo1 65.39(14) .
C4 C3 C8 120.1(3) .
C4 C3 C2 132.6(3) .
C8 C3 C2 107.2(2) .
C4 C3 Mo1 124.56(19) .
C8 C3 Mo1 73.01(16) .
C2 C3 Mo1 65.01(15) .
O1 C11 Mo1 176.9(3) .
C6 C7 C8 118.7(3) .
C6 C7 H7 120.6 .
C8 C7 H7 120.6 .
C4 C5 C6 121.5(3) .
C4 C5 H5 119.3 .
C6 C5 H5 119.2 .
C1 C9 C8 108.4(2) .
C1 C9 Mo1 71.36(15) .
C8 C9 Mo1 79.36(15) .
C1 C9 H9 125.7 .
C8 C9 H9 125.9 .
Mo1 C9 H9 115.6 .
C7 C6 C5 121.5(3) .
C7 C6 H6 119.1 .
C5 C6 H6 119.4 .

loop_
_geom_bond_atom_site_label_1
_geom_bond_atom_site_label_2
_geom_bond_distance
_geom_bond_site_symmetry_2
Mo1 C11 1.937(3) .
Mo1 C12 1.950(3) .
Mo1 C1 2.271(3) .
Mo1 C2 2.274(3) .
Mo1 C9 2.280(3) .
Mo1 C8 2.465(3) .
Mo1 C3 2.469(3) .
Mo1 Cl1 2.5349(7) .
Mo1 Cl1 2.5396(7) 3
Cl1 Mo1 2.5397(7) 3
C10 C1 1.500(4) .
C10 H10A 0.9600 .
C10 H10B 0.9599 .
C10 H10C 0.9599 .
C2 C1 1.422(4) .
C2 C3 1.445(4) .
C2 H2 0.9300 .
O2 C12 1.148(4) .
C4 C5 1.372(4) .
C4 C3 1.409(4) .
C4 H4 0.9300 .
C1 C9 1.427(4) .
O1 C11 1.153(4) .
C8 C7 1.409(4) .
C8 C3 1.428(4) .
C8 C9 1.448(4) .
C7 C6 1.361(4) .
C7 H7 0.9300 .
C5 C6 1.407(5) .
C5 H5 0.9300 .
C9 H9 0.9301 .
C6 H6 0.9300 .
